data_7223252
loop_
_publ_author_name
'Novkovic, Luka'
'Trmcic, Milena'
'Rodi\'c, Marko V'
'Bihelovic, Filip'
'Zlatar, Matija'
'Matovic, Radomir'
'Saicic, Radomir Nikola'

_publ_section_title
;
 Synthesis of Endoperoxides by Domino Reactions of Ketones and Molecular
 Oxygen
;
_journal_name_full 'RSC Adv.'
_journal_paper_doi 10.1039/C5RA13476E
_journal_year 2015
_chemical_compound_source synthetic
_chemical_formula_moiety 'C14 H24 O4'
_chemical_formula_sum 'C14 H24 O4'
_chemical_formula_weight 256.33
_chemical_melting_point 384(1)
_chemical_name_systematic
;
8-cyclopentyl-10-methyl-6,7-dioxaspiro[4.5]decane-8,10-diol
;
_chemical_properties_physical Heat-sensitive
_space_group_crystal_system monoclinic
_space_group_IT_number 14
_space_group_name_Hall '-P 2ybc'
_space_group_name_H-M_alt 'P 1 21/c 1'
_symmetry_space_group_name_Hall '-P 2ybc'
_symmetry_space_group_name_H-M 'P 1 21/c 1'
_atom_sites_solution_hydrogens mixed
_atom_sites_solution_primary iterative
_atom_sites_solution_secondary iterative
_audit_creation_date 2013-10-30T11:24:57-00:00
_audit_creation_method 'WinGX routine CIF_UPDATE'
_audit_update_record
;
2015-07-07 deposited with the CCDC.
2015-11-13 downloaded from the CCDC.
;
_cell_angle_alpha 90
_cell_angle_beta 100.810(3)
_cell_angle_gamma 90
_cell_formula_units_Z 4
_cell_length_a 11.0638(4)
_cell_length_b 10.8218(4)
_cell_length_c 11.7331(4)
_cell_measurement_reflns_used 5463
_cell_measurement_temperature 294(2)
_cell_measurement_theta_max 30.293
_cell_measurement_theta_min 3.89
_cell_volume 1379.88(9)
_computing_cell_refinement 'CrysAlisPro (Agilent Technologies, 2013)'
_computing_data_collection 'CrysAlisPro (Agilent Technologies, 2013)'
_computing_data_reduction 'CrysAlisPro (Agilent Technologies, 2013)'
_computing_molecular_graphics 'PLATON (Spek, 2009)'
_computing_publication_material 'SHELXLE (H\"ubschle et al., 2011)'
_computing_structure_refinement 'SHELXL-2013 (Sheldrick, 2008)'
_computing_structure_solution
; SUPERFLIP (Palatinus L. and Chapuis G., 2007) and 
  EDMA (Van Smaalen et al, 2003)
;
_diffrn_ambient_temperature 294(2)
_diffrn_detector 'CCD area detector'
_diffrn_detector_area_resol_mean 16.328
_diffrn_detector_type 'Sapphire3 (Agilent Technologies)'
_diffrn_measured_fraction_theta_full 0.999
_diffrn_measured_fraction_theta_max 0.93
_diffrn_measurement_device '\k-geometry diffractometer'
_diffrn_measurement_device_type 'Gemini S (Agilent Technologies)'
_diffrn_measurement_method '\w scans'
_diffrn_measurement_specimen_support 'glass fiber'
_diffrn_orient_matrix_UB_11 0.0613493
_diffrn_orient_matrix_UB_12 0.0166207
_diffrn_orient_matrix_UB_13 -0.0029594
_diffrn_orient_matrix_UB_21 -0.0216199
_diffrn_orient_matrix_UB_22 0.0340206
_diffrn_orient_matrix_UB_23 -0.0514745
_diffrn_orient_matrix_UB_31 -0.0053673
_diffrn_orient_matrix_UB_32 0.0535273
_diffrn_orient_matrix_UB_33 0.0336048
_diffrn_radiation_collimation '0.8 mm'
_diffrn_radiation_monochromator graphite
_diffrn_radiation_probe x-ray
_diffrn_radiation_type MoK\a
_diffrn_radiation_wavelength 0.71073
_diffrn_reflns_av_R_equivalents 0.0191
_diffrn_reflns_av_unetI/netI 0.0265
_diffrn_reflns_laue_measured_fraction_full 0.999
_diffrn_reflns_laue_measured_fraction_max 0.93
_diffrn_reflns_limit_h_max 15
_diffrn_reflns_limit_h_min -15
_diffrn_reflns_limit_k_max 15
_diffrn_reflns_limit_k_min -15
_diffrn_reflns_limit_l_max 16
_diffrn_reflns_limit_l_min -16
_diffrn_reflns_number 18416
_diffrn_reflns_point_group_measured_fraction_full 0.999
_diffrn_reflns_point_group_measured_fraction_max 0.93
_diffrn_reflns_theta_full 27
_diffrn_reflns_theta_max 30.515
_diffrn_reflns_theta_min 3.38
_diffrn_source 'fine focus sealed X-ray tube'
_diffrn_source_current 40
_diffrn_source_power 1.6
_diffrn_source_type 'Enhance (Cu) (Agilent Technologies)'
_diffrn_source_voltage 40
_exptl_absorpt_coefficient_mu 0.089
_exptl_absorpt_correction_T_max 1
_exptl_absorpt_correction_T_min 0.9042
_exptl_absorpt_correction_type multi-scan
_exptl_absorpt_process_details
;
 Empirical absorption correction using spherical harmonics,
 implemented in SCALE3 ABSPACK scaling algorithm using CrysAlisPro 
 (Agilent Technologies,2013).
;
_exptl_crystal_colour colourless
_exptl_crystal_density_diffrn 1.234
_exptl_crystal_description plate
_exptl_crystal_F_000 560
_exptl_crystal_recrystallization_method 'Re-crystallisation from solvent: '
_exptl_crystal_size_max 0.94
_exptl_crystal_size_mid 0.46
_exptl_crystal_size_min 0.09
_refine_diff_density_max 0.294
_refine_diff_density_min -0.137
_refine_diff_density_rms 0.035
_refine_ls_extinction_method none
_refine_ls_goodness_of_fit_ref 1.038
_refine_ls_hydrogen_treatment mixed
_refine_ls_matrix_type full
_refine_ls_number_parameters 210
_refine_ls_number_reflns 3924
_refine_ls_number_restraints 78
_refine_ls_restrained_S_all 1.064
_refine_ls_R_factor_all 0.0591
_refine_ls_R_factor_gt 0.0457
_refine_ls_shift/su_max 0.001
_refine_ls_shift/su_mean 0
_refine_ls_structure_factor_coef Fsqd
_refine_ls_weighting_details 'w=1/[\s^2^(Fo^2^)+(0.0692P)^2^+0.2002P] where P=(Fo^2^+2Fc^2^)/3'
_refine_ls_weighting_scheme calc
_refine_ls_wR_factor_gt 0.1257
_refine_ls_wR_factor_ref 0.136
_reflns_number_gt 3108
_reflns_number_total 3924
_reflns_threshold_expression 'I > 2\s(I)'
_cod_data_source_file c5ra13476e2.cif
_cod_data_source_block mvt_zasiceni_1563
_cod_original_cell_volume 1379.89(9)
_cod_database_code 7223252
_shelx_estimated_absorpt_t_min 0.921
_shelx_estimated_absorpt_t_max 0.992

loop_
_space_group_symop_operation_xyz
'x, y, z'
'-x, y+1/2, -z+1/2'
'-x, -y, -z'
'x, -y-1/2, z-1/2'

loop_
_atom_site_label
_atom_site_type_symbol
_atom_site_fract_x
_atom_site_fract_y
_atom_site_fract_z
_atom_site_U_iso_or_equiv
_atom_site_adp_type
_atom_site_occupancy
_atom_site_calc_flag
_atom_site_disorder_assembly
_atom_site_disorder_group
C1' C 0.09360(11) 0.89631(11) 0.85784(10) 0.0418(3) Uani 1 d . .
H1' H 0.0698 0.9818 0.8704 0.05 Uiso 1 calc . .
C1 C -0.39309(12) 0.79569(14) 0.62322(12) 0.0534(3) Uani 1 d . .
H1A H -0.4049 0.7855 0.5397 0.064 Uiso 0.669(12) calc A 1
H1B H -0.3939 0.7147 0.6585 0.064 Uiso 0.669(12) calc A 1
H1C H -0.4184 0.8068 0.5401 0.064 Uiso 0.331(12) calc A 2
H1D H -0.3878 0.708 0.6407 0.064 Uiso 0.331(12) calc A 2
C2' C 0.13302(13) 0.83524(15) 0.97726(11) 0.0567(3) Uani 1 d . .
H2'A H 0.1088 0.8865 1.037 0.068 Uiso 0.538(9) calc B 1
H2'B H 0.0937 0.7552 0.9782 0.068 Uiso 0.538(9) calc B 1
H2'C H 0.083 0.8631 1.0319 0.068 Uiso 0.462(9) calc B 2
H2'D H 0.1296 0.7458 0.9719 0.068 Uiso 0.462(9) calc B 2
C2A C -0.4938(6) 0.8753(8) 0.6546(8) 0.101(2) Uani 0.669(12) d A 1
H2AA H -0.5489 0.8263 0.6916 0.121 Uiso 0.669(12) calc A 1
H2AB H -0.5412 0.9139 0.5858 0.121 Uiso 0.669(12) calc A 1
C3A C -0.4289(3) 0.9727(5) 0.7379(4) 0.0721(12) Uani 0.669(12) d A 1
H3AA H -0.4155 0.9434 0.8174 0.087 Uiso 0.669(12) calc A 1
H3AB H -0.4763 1.0487 0.7322 0.087 Uiso 0.669(12) calc A 1
C2B C -0.4814(10) 0.8606(11) 0.6893(12) 0.073(3) Uani 0.331(12) d A 2
H2BA H -0.4728 0.8296 0.768 0.088 Uiso 0.331(12) calc A 2
H2BB H -0.5662 0.8513 0.65 0.088 Uiso 0.331(12) calc A 2
C3B C -0.4383(8) 0.9974(11) 0.6878(15) 0.103(4) Uani 0.331(12) d A 2
H3BA H -0.4764 1.0376 0.6161 0.123 Uiso 0.331(12) calc A 2
H3BB H -0.4597 1.0428 0.7525 0.123 Uiso 0.331(12) calc A 2
C4'A C 0.3094(5) 0.9168(5) 0.9191(5) 0.0618(12) Uani 0.538(9) d B 1
H4'A H 0.3916 0.9001 0.9053 0.074 Uiso 0.538(9) calc B 1
H4'B H 0.3068 0.9995 0.9503 0.074 Uiso 0.538(9) calc B 1
C3'A C 0.2696(3) 0.8204(5) 0.9994(3) 0.0578(9) Uani 0.538(9) d B 1
H3'A H 0.2928 0.7378 0.9797 0.069 Uiso 0.538(9) calc B 1
H3'B H 0.3052 0.8372 1.0799 0.069 Uiso 0.538(9) calc B 1
C4'B C 0.3209(6) 0.8695(9) 0.9018(5) 0.0670(16) Uani 0.462(9) d B 2
H4'C H 0.3876 0.9279 0.9024 0.08 Uiso 0.462(9) calc B 2
H4'D H 0.3509 0.7864 0.8934 0.08 Uiso 0.462(9) calc B 2
C3'B C 0.2649(4) 0.8816(7) 1.0100(3) 0.0567(12) Uani 0.462(9) d B 2
H3'C H 0.2661 0.9671 1.0349 0.068 Uiso 0.462(9) calc B 2
H3'D H 0.3106 0.8324 1.0727 0.068 Uiso 0.462(9) calc B 2
C4 C -0.30600(12) 0.99235(12) 0.69708(12) 0.0509(3) Uani 1 d . .
H4A H -0.3164 1.045 0.629 0.061 Uiso 0.669(12) calc A 1
H4B H -0.2448 1.0285 0.758 0.061 Uiso 0.669(12) calc A 1
H4C H -0.2656 1.0144 0.7751 0.061 Uiso 0.331(12) calc A 2
H4D H -0.2803 1.0504 0.6433 0.061 Uiso 0.331(12) calc A 2
C5 C -0.27031(10) 0.86099(10) 0.66873(9) 0.0368(2) Uani 1 d . .
C5' C 0.21140(13) 0.89973(18) 0.80691(12) 0.0669(4) Uani 1 d . .
H5'A H 0.2113 0.9685 0.7539 0.08 Uiso 0.538(9) calc B 1
H5'B H 0.2235 0.8232 0.7674 0.08 Uiso 0.538(9) calc B 1
H5'C H 0.2058 0.84 0.7445 0.08 Uiso 0.462(9) calc B 2
H5'D H 0.2217 0.9811 0.7755 0.08 Uiso 0.462(9) calc B 2
C8 C -0.01422(10) 0.83398(9) 0.77948(8) 0.0341(2) Uani 1 d . .
H8 H -0.0397(17) 0.6812(18) 0.7124(17) 0.078(6) Uiso 1 d . .
O8 O 0.00884(9) 0.70811(8) 0.77131(8) 0.0487(2) Uani 1 d . .
O7 O -0.11546(7) 0.85383(8) 0.84015(6) 0.0407(2) Uani 1 d . .
O6 O -0.22510(8) 0.79253(8) 0.77439(6) 0.0430(2) Uani 1 d . .
C11 C -0.20518(13) 0.91958(12) 0.47751(9) 0.0467(3) Uani 1 d . .
H11A H -0.1444 0.9029 0.4309 0.07 Uiso 1 calc . .
H11B H -0.2071 1.0067 0.4927 0.07 Uiso 1 calc . .
H11C H -0.2845 0.8933 0.4369 0.07 Uiso 1 calc . .
C10 C -0.17266(10) 0.84970(9) 0.59180(8) 0.0340(2) Uani 1 d . .
C9 C -0.04932(10) 0.89479(9) 0.66034(8) 0.0338(2) Uani 1 d . .
H9A H 0.0145 0.8779 0.6159 0.041 Uiso 1 calc . .
H9B H -0.0532 0.9836 0.6704 0.041 Uiso 1 calc . .
H9 H -0.1508(17) 0.7075(17) 0.5039(17) 0.072(5) Uiso 1 d . .
O9 O -0.16364(9) 0.71917(7) 0.56900(7) 0.0439(2) Uani 1 d . .

loop_
_atom_site_aniso_label
_atom_site_aniso_U_11
_atom_site_aniso_U_22
_atom_site_aniso_U_33
_atom_site_aniso_U_23
_atom_site_aniso_U_13
_atom_site_aniso_U_12
C1' 0.0438(6) 0.0428(6) 0.0380(5) 0.0044(4) 0.0051(4) -0.0004(5)
C1 0.0489(7) 0.0628(8) 0.0481(7) -0.0061(6) 0.0075(5) -0.0130(6)
C2' 0.0577(8) 0.0745(10) 0.0363(6) 0.0082(6) 0.0046(5) -0.0046(7)
C2A 0.053(2) 0.126(4) 0.119(5) -0.046(3) 0.005(2) -0.001(2)
C3A 0.0440(15) 0.093(3) 0.083(2) -0.036(2) 0.0194(15) 0.0023(15)
C2B 0.039(4) 0.098(5) 0.089(5) -0.016(4) 0.029(4) -0.012(3)
C3B 0.064(4) 0.107(6) 0.128(8) -0.035(6) -0.004(5) 0.027(4)
C4'A 0.0400(17) 0.079(3) 0.066(2) -0.003(2) 0.0088(15) 0.0027(19)
C3'A 0.0623(17) 0.055(2) 0.0507(15) -0.0001(16) -0.0027(12) 0.0137(17)
C4'B 0.046(2) 0.098(5) 0.058(2) -0.002(3) 0.0103(16) 0.011(3)
C3'B 0.0567(18) 0.066(3) 0.0426(16) -0.0017(18) -0.0025(13) 0.010(2)
C4 0.0532(7) 0.0494(7) 0.0513(7) -0.0088(5) 0.0133(5) 0.0081(5)
C5 0.0418(5) 0.0389(5) 0.0305(5) -0.0011(4) 0.0088(4) -0.0022(4)
C5' 0.0478(7) 0.1029(13) 0.0502(7) 0.0194(8) 0.0099(6) -0.0109(8)
C8 0.0435(5) 0.0297(5) 0.0310(4) 0.0039(4) 0.0118(4) 0.0021(4)
O8 0.0661(6) 0.0310(4) 0.0475(5) 0.0049(3) 0.0068(4) 0.0070(4)
O7 0.0440(4) 0.0532(5) 0.0261(3) -0.0015(3) 0.0100(3) -0.0054(3)
O6 0.0464(4) 0.0523(5) 0.0316(4) 0.0056(3) 0.0102(3) -0.0126(4)
C11 0.0646(8) 0.0449(6) 0.0302(5) 0.0068(4) 0.0080(5) 0.0014(5)
C10 0.0486(6) 0.0282(5) 0.0269(4) 0.0009(3) 0.0111(4) -0.0003(4)
C9 0.0443(5) 0.0302(5) 0.0296(4) 0.0037(4) 0.0138(4) -0.0003(4)
O9 0.0691(6) 0.0311(4) 0.0337(4) -0.0053(3) 0.0156(4) -0.0014(3)

loop_
_atom_type_symbol
_atom_type_description
_atom_type_scat_dispersion_real
_atom_type_scat_dispersion_imag
_atom_type_scat_source
C C 0.0033 0.0016 'International Tables Vol C Tables 4.2.6.8 and 6.1.1.4'
H H 0 0 'International Tables Vol C Tables 4.2.6.8 and 6.1.1.4'
O O 0.0106 0.006 'International Tables Vol C Tables 4.2.6.8 and 6.1.1.4'

loop_
_geom_angle_atom_site_label_1
_geom_angle_atom_site_label_2
_geom_angle_atom_site_label_3
_geom_angle
C8 C1' C5' 113.77(10)
C8 C1' C2' 114.64(10)
C5' C1' C2' 104.43(10)
C8 C1' H1' 107.9
C5' C1' H1' 107.9
C2' C1' H1' 107.9
C2A C1 C5 107.4(3)
C2B C1 C5 102.7(5)
C2A C1 H1A 110.2
C5 C1 H1A 110.2
C2A C1 H1B 110.2
C5 C1 H1B 110.2
H1A C1 H1B 108.5
C2B C1 H1C 111.2
C5 C1 H1C 111.2
C2B C1 H1D 111.2
C5 C1 H1D 111.2
H1C C1 H1D 109.1
C3'A C2' C1' 108.05(17)
C3'B C2' C1' 100.6(2)
C3'A C2' H2'A 110.1
C1' C2' H2'A 110.1
C3'A C2' H2'B 110.1
C1' C2' H2'B 110.1
H2'A C2' H2'B 108.4
C3'B C2' H2'C 111.7
C1' C2' H2'C 111.7
C3'B C2' H2'D 111.7
C1' C2' H2'D 111.7
H2'C C2' H2'D 109.4
C1 C2A C3A 105.7(5)
C1 C2A H2AA 110.6
C3A C2A H2AA 110.6
C1 C2A H2AB 110.6
C3A C2A H2AB 110.6
H2AA C2A H2AB 108.7
C2A C3A C4 103.5(4)
C2A C3A H3AA 111.1
C4 C3A H3AA 111.1
C2A C3A H3AB 111.1
C4 C3A H3AB 111.1
H3AA C3A H3AB 109
C1 C2B C3B 101.8(7)
C1 C2B H2BA 111.4
C3B C2B H2BA 111.4
C1 C2B H2BB 111.4
C3B C2B H2BB 111.4
H2BA C2B H2BB 109.3
C4 C3B C2B 105.7(8)
C4 C3B H3BA 110.6
C2B C3B H3BA 110.6
C4 C3B H3BB 110.6
C2B C3B H3BB 110.6
H3BA C3B H3BB 108.7
C3'A C4'A C5' 101.9(4)
C3'A C4'A H4'A 111.4
C5' C4'A H4'A 111.4
C3'A C4'A H4'B 111.4
C5' C4'A H4'B 111.4
H4'A C4'A H4'B 109.3
C2' C3'A C4'A 102.7(3)
C2' C3'A H3'A 111.2
C4'A C3'A H3'A 111.2
C2' C3'A H3'B 111.2
C4'A C3'A H3'B 111.2
H3'A C3'A H3'B 109.1
C5' C4'B C3'B 101.5(4)
C5' C4'B H4'C 111.5
C3'B C4'B H4'C 111.5
C5' C4'B H4'D 111.5
C3'B C4'B H4'D 111.5
H4'C C4'B H4'D 109.3
C4'B C3'B C2' 106.4(4)
C4'B C3'B H3'C 110.4
C2' C3'B H3'C 110.4
C4'B C3'B H3'D 110.4
C2' C3'B H3'D 110.4
H3'C C3'B H3'D 108.6
C3B C4 C5 108.5(5)
C5 C4 C3A 102.7(2)
C5 C4 H4A 111.2
C3A C4 H4A 111.2
C5 C4 H4B 111.2
C3A C4 H4B 111.2
H4A C4 H4B 109.1
C3B C4 H4C 110
C5 C4 H4C 110
C3B C4 H4D 110
C5 C4 H4D 110
H4C C4 H4D 108.4
O6 C5 C4 110.53(9)
O6 C5 C1 101.71(9)
C4 C5 C1 104.82(10)
O6 C5 C10 107.08(9)
C4 C5 C10 116.14(9)
C1 C5 C10 115.63(9)
C4'B C5' C1' 109.2(3)
C1' C5' C4'A 100.5(2)
C1' C5' H5'A 111.7
C4'A C5' H5'A 111.7
C1' C5' H5'B 111.7
C4'A C5' H5'B 111.7
H5'A C5' H5'B 109.4
C4'B C5' H5'C 109.8
C1' C5' H5'C 109.8
C4'B C5' H5'D 109.8
C1' C5' H5'D 109.8
H5'C C5' H5'D 108.3
O8 C8 O7 110.28(8)
O8 C8 C1' 110.03(9)
O7 C8 C1' 103.17(8)
O8 C8 C9 112.14(9)
O7 C8 C9 107.33(8)
C1' C8 C9 113.46(9)
C8 O8 H8 107.3(13)
C8 O7 O6 108.24(7)
C5 O6 O7 109.69(7)
C10 C11 H11A 109.5
C10 C11 H11B 109.5
H11A C11 H11B 109.5
C10 C11 H11C 109.5
H11A C11 H11C 109.5
H11B C11 H11C 109.5
O9 C10 C11 109.62(8)
O9 C10 C9 108.89(9)
C11 C10 C9 110.18(9)
O9 C10 C5 105.49(8)
C11 C10 C5 113.68(9)
C9 C10 C5 108.79(8)
C8 C9 C10 113.12(8)
C8 C9 H9A 109
C10 C9 H9A 109
C8 C9 H9B 109
C10 C9 H9B 109
H9A C9 H9B 107.8
C10 O9 H9 110.9(13)

loop_
_geom_bond_atom_site_label_1
_geom_bond_atom_site_label_2
_geom_bond_distance
C1' C8 1.5205(15)
C1' C5' 1.5327(19)
C1' C2' 1.5365(16)
C1' H1' 0.98
C1 C2A 1.508(6)
C1 C2B 1.528(9)
C1 C5 1.5355(16)
C1 H1A 0.97
C1 H1B 0.97
C1 H1C 0.97
C1 H1D 0.97
C2' C3'A 1.493(4)
C2' C3'B 1.522(4)
C2' H2'A 0.97
C2' H2'B 0.97
C2' H2'C 0.97
C2' H2'D 0.97
C2A C3A 1.523(7)
C2A H2AA 0.97
C2A H2AB 0.97
C3A C4 1.539(4)
C3A H3AA 0.97
C3A H3AB 0.97
C2B C3B 1.556(12)
C2B H2BA 0.97
C2B H2BB 0.97
C3B C4 1.448(9)
C3B H3BA 0.97
C3B H3BB 0.97
C4'A C3'A 1.525(7)
C4'A C5' 1.551(6)
C4'A H4'A 0.97
C4'A H4'B 0.97
C3'A H3'A 0.97
C3'A H3'B 0.97
C4'B C5' 1.520(6)
C4'B C3'B 1.520(7)
C4'B H4'C 0.97
C4'B H4'D 0.97
C3'B H3'C 0.97
C3'B H3'D 0.97
C4 C5 1.5286(16)
C4 H4A 0.97
C4 H4B 0.97
C4 H4C 0.97
C4 H4D 0.97
C5 O6 1.4503(13)
C5 C10 1.5371(14)
C5' H5'A 0.97
C5' H5'B 0.97
C5' H5'C 0.97
C5' H5'D 0.97
C8 O8 1.3924(13)
C8 O7 1.4515(12)
C8 C9 1.5278(13)
O8 H8 0.844(19)
O7 O6 1.4682(11)
C11 C10 1.5227(14)
C11 H11A 0.96
C11 H11B 0.96
C11 H11C 0.96
C10 O9 1.4446(13)
C10 C9 1.5281(15)
C9 H9A 0.97
C9 H9B 0.97
O9 H9 0.81(2)

loop_
_geom_hbond_atom_site_label_D
_geom_hbond_atom_site_label_H
_geom_hbond_atom_site_label_A
_geom_hbond_distance_DH
_geom_hbond_distance_HA
_geom_hbond_distance_DA
_geom_hbond_angle_DHA
_geom_hbond_site_symmetry_A
O8 H8 O9 0.844(19) 2.004(19) 2.7552(13) 148.0(18) .
O9 H9 O7 0.81(2) 2.14(2) 2.9419(11) 170.8(17) 4_575

loop_
_geom_torsion_atom_site_label_1
_geom_torsion_atom_site_label_2
_geom_torsion_atom_site_label_3
_geom_torsion_atom_site_label_4
_geom_torsion
C8 C1' C2' C3'A 132.3(3)
C5' C1' C2' C3'A 7.2(3)
C8 C1' C2' C3'B 158.0(3)
C5' C1' C2' C3'B 32.8(3)
C2B C1 C2A C3A 65(2)
C5 C1 C2A C3A -10.8(8)
C1 C2A C3A C4 31.6(8)
C2A C1 C2B C3B -68(2)
C5 C1 C2B C3B 39.9(11)
C1 C2B C3B C4 -35.4(15)
C3'B C2' C3'A C4'A -54.8(5)
C1' C2' C3'A C4'A 22.0(5)
C5' C4'A C3'A C2' -42.5(6)
C5' C4'B C3'B C2' 35.5(8)
C3'A C2' C3'B C4'B 66.4(7)
C1' C2' C3'B C4'B -43.3(6)
C2B C3B C4 C5 16.4(13)
C2B C3B C4 C3A -63.2(14)
C2A C3A C4 C3B 66.9(14)
C2A C3A C4 C5 -40.2(6)
C3B C4 C5 O6 -100.0(7)
C3A C4 C5 O6 -75.4(2)
C3B C4 C5 C1 8.9(7)
C3A C4 C5 C1 33.4(2)
C3B C4 C5 C10 137.8(7)
C3A C4 C5 C10 162.4(2)
C2A C1 C5 O6 100.8(4)
C2B C1 C5 O6 84.4(6)
C2A C1 C5 C4 -14.4(4)
C2B C1 C5 C4 -30.7(6)
C2A C1 C5 C10 -143.6(4)
C2B C1 C5 C10 -160.0(6)
C3'B C4'B C5' C1' -13.7(8)
C3'B C4'B C5' C4'A 55.4(10)
C8 C1' C5' C4'B -138.0(4)
C2' C1' C5' C4'B -12.3(4)
C8 C1' C5' C4'A -158.4(2)
C2' C1' C5' C4'A -32.7(3)
C3'A C4'A C5' C4'B -69.6(12)
C3'A C4'A C5' C1' 46.6(5)
C5' C1' C8 O8 68.05(13)
C2' C1' C8 O8 -52.06(13)
C5' C1' C8 O7 -174.28(10)
C2' C1' C8 O7 65.61(12)
C5' C1' C8 C9 -58.49(14)
C2' C1' C8 C9 -178.60(10)
O8 C8 O7 O6 -60.21(10)
C1' C8 O7 O6 -177.69(7)
C9 C8 O7 O6 62.21(9)
C4 C5 O6 O7 -60.74(11)
C1 C5 O6 O7 -171.63(8)
C10 C5 O6 O7 66.64(10)
C8 O7 O6 C5 -72.09(10)
O6 C5 C10 O9 61.16(10)
C4 C5 C10 O9 -174.82(9)
C1 C5 C10 O9 -51.35(12)
O6 C5 C10 C11 -178.71(9)
C4 C5 C10 C11 -54.69(13)
C1 C5 C10 C11 68.78(13)
O6 C5 C10 C9 -55.54(10)
C4 C5 C10 C9 68.48(12)
C1 C5 C10 C9 -168.05(10)
O8 C8 C9 C10 66.51(12)
O7 C8 C9 C10 -54.75(11)
C1' C8 C9 C10 -168.06(9)
O9 C10 C9 C8 -63.12(11)
C11 C10 C9 C8 176.62(9)
C5 C10 C9 C8 51.38(11)
